data_4516503
loop_
_publ_author_name
'Loots, Leigh'
'O&#x2019;Connor, James P.'
'le Roex, Tanya'
'Haynes, Delia A.'

_publ_section_title
;
 Solid-State Supramolecular Chemistry of a Benzylpyridine-Functionalized
 Zwitterion: Polymorphism, Interconversion, and Porosity
;
_journal_issue 12
_journal_name_full 'Crystal Growth &amp; Design'
_journal_page_first 5849
_journal_paper_doi 10.1021/acs.cgd.5b01238
_journal_volume 15
_journal_year 2015
_chemical_formula_moiety 'C16 H13 N O4'
_chemical_formula_sum 'C16 H13 N O4'
_chemical_formula_weight 283.27
_chemical_name_systematic (2Z)-2-(4-benzylpyridinium-1-yl-3-carboxy-1-hydroxyprop-2-en-1-olate
_space_group_crystal_system monoclinic
_space_group_IT_number 14
_space_group_name_Hall '-P 2ybc'
_space_group_name_H-M_alt 'P 1 21/c 1'
_atom_sites_solution_hydrogens mixed
_atom_sites_solution_primary direct
_atom_sites_solution_secondary difmap
_audit_creation_method SHELXL-2012
_cell_angle_alpha 90
_cell_angle_beta 92.374(4)
_cell_angle_gamma 90
_cell_formula_units_Z 4
_cell_length_a 8.197(3)
_cell_length_b 6.208(2)
_cell_length_c 26.752(9)
_cell_measurement_reflns_used 1899
_cell_measurement_temperature 100(2)
_cell_measurement_theta_max 26.7155
_cell_measurement_theta_min 2.487
_cell_volume 1360.2(8)
_computing_cell_refinement 'SAINT (Bruker, 2012)'
_computing_data_collection 'APEX2 (Bruker, 2012)'
_computing_data_reduction 'SAINT (Bruker, 2012)'
_computing_molecular_graphics 'X-Seed (Barbour, 2001; Atwood & Barbour, 2003)'
_computing_structure_refinement 'SHELXL-2012 (Sheldrick, 2012)'
_computing_structure_solution 'SHELXL-2012 (Sheldrick, 2012)'
_diffrn_ambient_temperature 100(2)
_diffrn_measured_fraction_theta_full 0.997
_diffrn_measured_fraction_theta_max 0.902
_diffrn_measurement_device_type 'Bruker APEX CCD area -detector'
_diffrn_measurement_method \w
_diffrn_radiation_type MoK\a
_diffrn_radiation_wavelength 0.71073
_diffrn_reflns_av_R_equivalents 0.0379
_diffrn_reflns_av_unetI/netI 0.0474
_diffrn_reflns_Laue_measured_fraction_full 0.997
_diffrn_reflns_Laue_measured_fraction_max 0.902
_diffrn_reflns_limit_h_max 5
_diffrn_reflns_limit_h_min -11
_diffrn_reflns_limit_k_max 7
_diffrn_reflns_limit_k_min -7
_diffrn_reflns_limit_l_max 34
_diffrn_reflns_limit_l_min -33
_diffrn_reflns_number 8231
_diffrn_reflns_point_group_measured_fraction_full 0.997
_diffrn_reflns_point_group_measured_fraction_max 0.902
_diffrn_reflns_theta_full 25.242
_diffrn_reflns_theta_max 28.498
_diffrn_reflns_theta_min 1.524
_diffrn_source 'fine-focus sealed tube'
_diffrn_standards_number 0
_exptl_absorpt_coefficient_mu 0.100
_exptl_absorpt_correction_T_max 0.7457
_exptl_absorpt_correction_T_min 0.6843
_exptl_absorpt_correction_type multi-scan
_exptl_absorpt_process_details 'SADABS, 2012'
_exptl_crystal_colour colourless
_exptl_crystal_density_diffrn 1.383
_exptl_crystal_description shard
_exptl_crystal_F_000 592
_exptl_crystal_size_max 0.184
_exptl_crystal_size_mid 0.127
_exptl_crystal_size_min 0.086
_refine_diff_density_max 0.231
_refine_diff_density_min -0.232
_refine_diff_density_rms 0.049
_refine_ls_extinction_method none
_refine_ls_goodness_of_fit_ref 1.055
_refine_ls_hydrogen_treatment mixed
_refine_ls_matrix_type full
_refine_ls_number_parameters 194
_refine_ls_number_reflns 3102
_refine_ls_number_restraints 0
_refine_ls_restrained_S_all 1.055
_refine_ls_R_factor_all 0.0612
_refine_ls_R_factor_gt 0.0437
_refine_ls_shift/su_max 0.001
_refine_ls_shift/su_mean 0.000
_refine_ls_structure_factor_coef Fsqd
_refine_ls_weighting_details
;
 w=1/[\s^2^(Fo^2^)+(0.0420P)^2^+0.1134P]
 where P=(Fo^2^+2Fc^2^)/3
;
_refine_ls_weighting_scheme calc
_refine_ls_wR_factor_gt 0.0939
_refine_ls_wR_factor_ref 0.1026
_reflns_Friedel_coverage 0.000
_reflns_number_gt 2325
_reflns_number_total 3102
_reflns_threshold_expression 'I > 2\s(I)'
_cod_data_source_file cg5b01238_si_002.cif
_cod_data_source_block III
_cod_original_cell_volume 1360.1(8)
_cod_original_sg_symbol_H-M 'P 21/c'
_cod_database_code 4516503
_shelx_space_group_comment
;
The symmetry employed for this shelxl refinement is uniquely defined
by the following loop, which should always be used as a source of
symmetry information in preference to the above space-group names.
They are only intended as comments.
;
_shelx_estimated_absorpt_t_min 0.982
_shelx_estimated_absorpt_t_max 0.991
_shelxl_version_number 2012-9

loop_
_space_group_symop_operation_xyz
'x, y, z'
'-x, y+1/2, -z+1/2'
'-x, -y, -z'
'x, -y-1/2, z-1/2'

loop_
_atom_site_label
_atom_site_type_symbol
_atom_site_fract_x
_atom_site_fract_y
_atom_site_fract_z
_atom_site_U_iso_or_equiv
_atom_site_adp_type
_atom_site_occupancy
_atom_site_site_symmetry_order
_atom_site_calc_flag
_atom_site_refinement_flags_posn
_atom_site_refinement_flags_adp
O3 O 0.38247(12) 0.31029(18) 0.39510(4) 0.0219(3) Uani 1 1 d . .
O1 O 0.29234(13) -0.19787(17) 0.49914(4) 0.0237(3) Uani 1 1 d . .
N1 N 0.19810(14) 0.30873(19) 0.55805(4) 0.0145(3) Uani 1 1 d . .
O4 O 0.40199(14) -0.01974(18) 0.42655(4) 0.0243(3) Uani 1 1 d . .
O2 O 0.10782(14) -0.10965(18) 0.55475(4) 0.0299(3) Uani 1 1 d . .
C2 C 0.24855(17) 0.1733(2) 0.51682(5) 0.0145(3) Uani 1 1 d . .
C11 C 0.16410(18) 0.7459(3) 0.71978(5) 0.0183(3) Uani 1 1 d . .
C9 C 0.31218(17) 0.4110(2) 0.58704(5) 0.0164(3) Uani 1 1 d . .
H9 H 0.4245 0.3944 0.5804 0.020 Uiso 1 1 calc R U
C4 C 0.36844(17) 0.1857(2) 0.42979(6) 0.0181(3) Uani 1 1 d . .
C12 C 0.18431(19) 0.5785(3) 0.75403(6) 0.0211(4) Uani 1 1 d . .
H12 H 0.1286 0.4462 0.7481 0.025 Uiso 1 1 calc R U
C5 C 0.03745(18) 0.3286(2) 0.56715(6) 0.0188(3) Uani 1 1 d . .
H5 H -0.0418 0.2557 0.5465 0.023 Uiso 1 1 calc R U
C8 C 0.26753(18) 0.5380(2) 0.62580(5) 0.0177(3) Uani 1 1 d . .
H8 H 0.3489 0.6090 0.6460 0.021 Uiso 1 1 calc R U
C3 C 0.31105(17) 0.2744(2) 0.47832(5) 0.0156(3) Uani 1 1 d . .
H3 H 0.3211 0.4261 0.4820 0.019 Uiso 1 1 calc R U
C6 C -0.01114(18) 0.4530(3) 0.60594(6) 0.0193(3) Uani 1 1 d . .
H6 H -0.1238 0.4635 0.6125 0.023 Uiso 1 1 calc R U
C1 C 0.21171(19) -0.0642(2) 0.52495(6) 0.0198(3) Uani 1 1 d . .
C15 C 0.3511(2) 0.9601(3) 0.77122(7) 0.0302(4) Uani 1 1 d . .
H15 H 0.4093 1.0907 0.7769 0.036 Uiso 1 1 calc R U
C10 C 0.04844(19) 0.7196(3) 0.67492(5) 0.0225(4) Uani 1 1 d . .
H10A H -0.0584 0.6706 0.6866 0.027 Uiso 1 1 calc R U
H10B H 0.0315 0.8624 0.6591 0.027 Uiso 1 1 calc R U
C13 C 0.28442(19) 0.6019(3) 0.79668(6) 0.0248(4) Uani 1 1 d . .
H13 H 0.2968 0.4865 0.8199 0.030 Uiso 1 1 calc R U
C16 C 0.2505(2) 0.9362(3) 0.72856(6) 0.0261(4) Uani 1 1 d . .
H16 H 0.2405 1.0508 0.7051 0.031 Uiso 1 1 calc R U
C7 C 0.10327(18) 0.5643(2) 0.63583(5) 0.0177(3) Uani 1 1 d . .
C14 C 0.3664(2) 0.7940(3) 0.80540(6) 0.0276(4) Uani 1 1 d . .
H14 H 0.4334 0.8116 0.8350 0.033 Uiso 1 1 calc R U
H4 H 0.363(3) -0.097(4) 0.4596(9) 0.070(7) Uiso 1 1 d . .

loop_
_atom_site_aniso_label
_atom_site_aniso_U_11
_atom_site_aniso_U_22
_atom_site_aniso_U_33
_atom_site_aniso_U_23
_atom_site_aniso_U_13
_atom_site_aniso_U_12
O3 0.0201(6) 0.0266(6) 0.0192(6) 0.0003(5) 0.0018(4) -0.0002(5)
O1 0.0293(7) 0.0120(6) 0.0291(6) -0.0025(5) -0.0062(5) 0.0015(5)
N1 0.0143(6) 0.0151(6) 0.0138(6) -0.0003(5) -0.0018(5) -0.0004(5)
O4 0.0307(7) 0.0190(6) 0.0230(6) -0.0070(5) -0.0005(5) 0.0071(5)
O2 0.0303(7) 0.0228(6) 0.0368(7) 0.0091(5) 0.0047(6) -0.0044(5)
C2 0.0123(7) 0.0149(7) 0.0159(7) -0.0032(6) -0.0045(6) 0.0015(6)
C11 0.0167(8) 0.0240(8) 0.0147(7) -0.0040(6) 0.0060(6) 0.0020(6)
C9 0.0118(7) 0.0194(8) 0.0177(8) -0.0014(6) -0.0023(6) -0.0010(6)
C4 0.0133(8) 0.0200(8) 0.0206(8) -0.0045(7) -0.0025(6) 0.0004(6)
C12 0.0224(9) 0.0238(9) 0.0174(8) -0.0020(7) 0.0038(6) -0.0058(7)
C5 0.0127(8) 0.0213(8) 0.0221(8) 0.0005(7) -0.0033(6) -0.0009(6)
C8 0.0163(8) 0.0222(8) 0.0144(7) -0.0027(6) -0.0027(6) 0.0004(6)
C3 0.0149(8) 0.0135(7) 0.0181(7) -0.0024(6) -0.0029(6) 0.0007(6)
C6 0.0127(8) 0.0249(8) 0.0206(8) 0.0028(7) 0.0023(6) 0.0001(6)
C1 0.0220(9) 0.0145(8) 0.0222(8) 0.0012(7) -0.0081(7) -0.0013(6)
C15 0.0274(10) 0.0267(9) 0.0366(10) -0.0103(8) 0.0036(8) -0.0083(7)
C10 0.0190(8) 0.0307(9) 0.0177(8) -0.0025(7) 0.0005(6) 0.0048(7)
C13 0.0244(9) 0.0320(10) 0.0182(8) 0.0022(7) 0.0016(7) -0.0022(7)
C16 0.0283(10) 0.0226(9) 0.0277(9) 0.0005(7) 0.0063(7) 0.0012(7)
C7 0.0183(8) 0.0212(8) 0.0136(7) 0.0031(6) 0.0000(6) 0.0036(6)
C14 0.0235(9) 0.0387(11) 0.0205(8) -0.0086(8) -0.0004(7) -0.0047(8)

loop_
_atom_type_symbol
_atom_type_description
_atom_type_scat_dispersion_real
_atom_type_scat_dispersion_imag
_atom_type_scat_source
C C 0.0033 0.0016 'International Tables Vol C Tables 4.2.6.8 and 6.1.1.4'
H H 0.0000 0.0000 'International Tables Vol C Tables 4.2.6.8 and 6.1.1.4'
N N 0.0061 0.0033 'International Tables Vol C Tables 4.2.6.8 and 6.1.1.4'
O O 0.0106 0.0060 'International Tables Vol C Tables 4.2.6.8 and 6.1.1.4'

loop_
_geom_angle_atom_site_label_1
_geom_angle_atom_site_label_2
_geom_angle_atom_site_label_3
_geom_angle
C1 O1 H4 111.2(9)
C9 N1 C5 120.65(13)
C9 N1 C2 119.61(12)
C5 N1 C2 119.74(12)
C4 O4 H4 108.2(12)
C3 C2 N1 116.38(13)
C3 C2 C1 130.87(13)
N1 C2 C1 112.68(12)
C12 C11 C16 118.48(15)
C12 C11 C10 119.85(14)
C16 C11 C10 121.66(15)
N1 C9 C8 120.50(14)
N1 C9 H9 119.8
C8 C9 H9 119.8
O3 C4 O4 122.84(14)
O3 C4 C3 117.92(14)
O4 C4 C3 119.24(14)
C13 C12 C11 120.99(15)
C13 C12 H12 119.5
C11 C12 H12 119.5
N1 C5 C6 120.28(14)
N1 C5 H5 119.9
C6 C5 H5 119.9
C9 C8 C7 120.38(14)
C9 C8 H8 119.8
C7 C8 H8 119.8
C2 C3 C4 129.90(14)
C2 C3 H3 115.0
C4 C3 H3 115.0
C5 C6 C7 120.46(14)
C5 C6 H6 119.8
C7 C6 H6 119.8
O2 C1 O1 126.18(15)
O2 C1 C2 117.66(14)
O1 C1 C2 116.15(13)
C14 C15 C16 119.96(16)
C14 C15 H15 120.0
C16 C15 H15 120.0
C7 C10 C11 115.24(13)
C7 C10 H10A 108.5
C11 C10 H10A 108.5
C7 C10 H10B 108.5
C11 C10 H10B 108.5
H10A C10 H10B 107.5
C14 C13 C12 119.74(16)
C14 C13 H13 120.1
C12 C13 H13 120.1
C15 C16 C11 120.68(16)
C15 C16 H16 119.7
C11 C16 H16 119.7
C6 C7 C8 117.70(14)
C6 C7 C10 120.29(13)
C8 C7 C10 121.86(14)
C15 C14 C13 120.11(16)
C15 C14 H14 119.9
C13 C14 H14 119.9

loop_
_geom_bond_atom_site_label_1
_geom_bond_atom_site_label_2
_geom_bond_distance
O3 C4 1.2175(18)
O1 C1 1.2807(19)
O1 H4 1.38(2)
N1 C9 1.3486(18)
N1 C5 1.3546(18)
N1 C2 1.4603(18)
O4 C4 1.3081(19)
O4 H4 1.07(2)
O2 C1 1.2234(19)
C2 C3 1.327(2)
C2 C1 1.522(2)
C11 C12 1.391(2)
C11 C16 1.392(2)
C11 C10 1.507(2)
C9 C8 1.365(2)
C9 H9 0.9500
C4 C3 1.504(2)
C12 C13 1.385(2)
C12 H12 0.9500
C5 C6 1.366(2)
C5 H5 0.9500
C8 C7 1.393(2)
C8 H8 0.9500
C3 H3 0.9500
C6 C7 1.391(2)
C6 H6 0.9500
C15 C14 1.381(2)
C15 C16 1.388(2)
C15 H15 0.9500
C10 C7 1.505(2)
C10 H10A 0.9900
C10 H10B 0.9900
C13 C14 1.384(2)
C13 H13 0.9500
C16 H16 0.9500
C14 H14 0.9500

loop_
_geom_hbond_atom_site_label_D
_geom_hbond_atom_site_label_H
_geom_hbond_atom_site_label_A
_geom_hbond_distance_DH
_geom_hbond_distance_HA
_geom_hbond_distance_DA
_geom_hbond_angle_DHA
_geom_hbond_site_symmetry_A
O4 H4 O1 1.07(2) 1.38(2) 2.4384(17) 172(2) .
C3 H3 O1 0.95 2.39 3.328(2) 168.0 1_565
C5 H5 O1 0.95 2.37 3.273(2) 158.1 3_556
C6 H6 O3 0.95 2.54 3.379(2) 146.8 3_566
C8 H8 O3 0.95 2.55 3.092(2) 116.3 3_666
C9 H9 O3 0.95 2.49 3.0639(19) 118.8 3_666

loop_
_geom_torsion_atom_site_label_1
_geom_torsion_atom_site_label_2
_geom_torsion_atom_site_label_3
_geom_torsion_atom_site_label_4
_geom_torsion
C9 N1 C2 C3 -69.19(18)
C5 N1 C2 C3 111.53(15)
C9 N1 C2 C1 113.51(15)
C5 N1 C2 C1 -65.76(16)
C5 N1 C9 C8 -0.6(2)
C2 N1 C9 C8 -179.91(13)
C16 C11 C12 C13 1.8(2)
C10 C11 C12 C13 -177.18(14)
C9 N1 C5 C6 0.0(2)
C2 N1 C5 C6 179.30(13)
N1 C9 C8 C7 -0.2(2)
N1 C2 C3 C4 -177.52(13)
C1 C2 C3 C4 -0.8(3)
O3 C4 C3 C2 161.72(15)
O4 C4 C3 C2 -18.7(2)
N1 C5 C6 C7 1.4(2)
C3 C2 C1 O2 -156.18(16)
N1 C2 C1 O2 20.62(19)
C3 C2 C1 O1 23.0(2)
N1 C2 C1 O1 -160.15(12)
C12 C11 C10 C7 -70.34(18)
C16 C11 C10 C7 110.74(17)
C11 C12 C13 C14 -0.3(2)
C14 C15 C16 C11 0.1(2)
C12 C11 C16 C15 -1.7(2)
C10 C11 C16 C15 177.24(14)
C5 C6 C7 C8 -2.2(2)
C5 C6 C7 C10 173.39(14)
C9 C8 C7 C6 1.6(2)
C9 C8 C7 C10 -173.92(14)
C11 C10 C7 C6 151.04(14)
C11 C10 C7 C8 -33.6(2)
C16 C15 C14 C13 1.4(2)
C12 C13 C14 C15 -1.3(2)
